data_4315531
loop_
_publ_author_name
'Ian A. Tonks'
'John E. Bercaw'

_publ_section_title
;
 (dme)MCl3(NNPh2) (dme = dimethoxyethane; M = Nb, Ta): A Versatile Synthon
 for [Ta=NNPh2] Hydrazido(2-) Complexes
;
_journal_name_full 'Inorganic Chemistry'
_journal_page_first 4648
_journal_page_last 4656
_journal_paper_doi 10.1021/ic1004193
_journal_volume 49
_journal_year 2010
_chemical_formula_moiety 'C33 H49 N7 Si2 Ta, C32 H12 B F24'
_chemical_formula_sum 'C65 H61 B F24 N7 Si2 Ta'
_chemical_formula_weight 1644.15
_chemical_name_systematic
;
 ?
;
_space_group_IT_number 14
_symmetry_cell_setting monoclinic
_symmetry_space_group_name_Hall '-P 2yn'
_symmetry_space_group_name_H-M 'P 1 21/n 1'
_atom_sites_solution_hydrogens geom
_atom_sites_solution_primary direct
_atom_sites_solution_secondary difmap
_audit_creation_method SHELXL-97
_cell_angle_alpha 90.00
_cell_angle_beta 114.312(4)
_cell_angle_gamma 90.00
_cell_formula_units_Z 4
_cell_length_a 22.0650(16)
_cell_length_b 13.9417(10)
_cell_length_c 24.4542(16)
_cell_measurement_reflns_used 9768
_cell_measurement_temperature 100(2)
_cell_measurement_theta_max 27.14
_cell_measurement_theta_min 2.18
_cell_volume 6855.6(9)
_computing_cell_refinement 'Bruker SAINT-Plus v7.34A'
_computing_data_collection 'Bruker APEX2 v2.1-0'
_computing_data_reduction 'Bruker SAINT-Plus v7.34A'
_computing_molecular_graphics 'Bruker XP v5.1'
_computing_publication_material 'Bruker XCIF 2008'
_computing_structure_refinement 'SHELXL-97 (Sheldrick, 2008)'
_computing_structure_solution 'SHELXS-97 (Sheldrick, 2008)'
_diffrn_ambient_temperature 100(2)
_diffrn_measured_fraction_theta_full 0.898
_diffrn_measured_fraction_theta_max 0.898
_diffrn_measurement_device_type 'Bruker KAPPA APEX II'
_diffrn_measurement_method '\w scans; 12 settings'
_diffrn_radiation_monochromator graphite
_diffrn_radiation_source 'fine-focus sealed tube'
_diffrn_radiation_type MoK\a
_diffrn_radiation_wavelength 0.71073
_diffrn_reflns_av_R_equivalents 0.0757
_diffrn_reflns_av_sigmaI/netI 0.0606
_diffrn_reflns_limit_h_max 25
_diffrn_reflns_limit_h_min -28
_diffrn_reflns_limit_k_max 18
_diffrn_reflns_limit_k_min -17
_diffrn_reflns_limit_l_max 31
_diffrn_reflns_limit_l_min -31
_diffrn_reflns_number 99951
_diffrn_reflns_theta_full 27.70
_diffrn_reflns_theta_max 27.70
_diffrn_reflns_theta_min 1.62
_exptl_absorpt_coefficient_mu 1.750
_exptl_absorpt_correction_T_max 0.7456
_exptl_absorpt_correction_T_min 0.5719
_exptl_absorpt_correction_type multi-scan
_exptl_absorpt_process_details 'SADABS, Bruker-AXS, Madison, WI'
_exptl_crystal_colour Orange
_exptl_crystal_density_diffrn 1.593
_exptl_crystal_density_method 'not measured'
_exptl_crystal_description Flake
_exptl_crystal_F_000 3288
_exptl_crystal_size_max 0.48
_exptl_crystal_size_mid 0.38
_exptl_crystal_size_min 0.01
_refine_diff_density_max 1.530
_refine_diff_density_min -1.207
_refine_diff_density_rms 0.121
_refine_ls_extinction_method none
_refine_ls_goodness_of_fit_ref 1.652
_refine_ls_hydrogen_treatment Riding
_refine_ls_matrix_type 'Full matrix'
_refine_ls_number_parameters 908
_refine_ls_number_reflns 14430
_refine_ls_number_restraints 0
_refine_ls_restrained_S_all 1.652
_refine_ls_R_factor_all 0.0764
_refine_ls_R_factor_gt 0.0387
_refine_ls_shift/su_max 0.001
_refine_ls_shift/su_mean 0.000
_refine_ls_structure_factor_coef Fsqd
_refine_ls_weighting_details w=1/s^2^(Fo^2^)
_refine_ls_weighting_scheme sigma
_refine_ls_wR_factor_gt 0.0666
_refine_ls_wR_factor_ref 0.0718
_reflns_number_gt 10334
_reflns_number_total 14430
_reflns_threshold_expression >2sigma(I)
_cod_data_source_file ic1004193_si_002_1.cif
_cod_data_source_block complex13
_cod_depositor_comments
;
The following automatic conversions were performed:

'_symmetry_cell_setting' value 'Monoclinic' changed to 'monoclinic'
according to the built-in table from CIF Core dictionary named
'cif_core.dic' version 2.4.1 from
2010-06-29.

'_refine_ls_weighting_scheme' value 'Sigma' changed to
'sigma' according to the built-in table from CIF Core dictionary
named 'cif_core.dic' version 2.4.1 from 2010-06-29.

Automatic conversion script
Id: cif_fix_values 1646 2011-03-28 12:23:43Z adriana 

The following automatic conversions were performed:

'_atom_sites_solution_primary' value 'Direct methods' was changed to
'direct'.

'_atom_sites_solution_secondary' value 'Difference Fourier map' was
changed to 'difmap'.

'_atom_sites_solution_hydrogens' value 'Geometric positions' was
changed to 'geom'.

Automatic conversion script
Id: cif_fix_values 6452 2018-10-05 10:23:21Z andrius 
;
_cod_original_cell_volume 6855.6(8)
_cod_database_code 4315531

loop_
_symmetry_equiv_pos_as_xyz
'x, y, z'
'-x+1/2, y+1/2, -z+1/2'
'-x, -y, -z'
'x-1/2, -y-1/2, z-1/2'

loop_
_atom_site_label
_atom_site_type_symbol
_atom_site_fract_x
_atom_site_fract_y
_atom_site_fract_z
_atom_site_U_iso_or_equiv
_atom_site_adp_type
_atom_site_occupancy
_atom_site_symmetry_multiplicity
_atom_site_calc_flag
_atom_site_refinement_flags
_atom_site_disorder_assembly
_atom_site_disorder_group
Ta1 Ta 0.930903(8) 0.185465(10) 0.689375(7) 0.01733(5) Uani 1 1 d . . .
Si1 Si 0.84993(6) 0.37150(7) 0.59285(5) 0.0291(3) Uani 1 1 d . . .
Si2 Si 1.01908(6) 0.05852(7) 0.82036(5) 0.0270(3) Uani 1 1 d . . .
N1 N 0.91491(15) 0.06122(19) 0.61808(13) 0.0224(8) Uani 1 1 d . . .
N2 N 0.88141(16) 0.25309(19) 0.60839(13) 0.0242(8) Uani 1 1 d . . .
N3 N 0.97943(15) 0.07104(19) 0.74149(13) 0.0191(7) Uani 1 1 d . . .
N4 N 1.02839(16) 0.21477(19) 0.67819(13) 0.0208(8) Uani 1 1 d . . .
N5 N 0.83380(16) 0.1343(2) 0.69162(14) 0.0248(8) Uani 1 1 d . . .
N6 N 0.94336(14) 0.27835(19) 0.74178(13) 0.0188(7) Uani 1 1 d . . .
N7 N 0.95475(16) 0.3543(2) 0.78238(14) 0.0219(8) Uani 1 1 d . . .
C1 C 0.85231(19) 0.0044(2) 0.59953(17) 0.0248(10) Uani 1 1 d . . .
H1A H 0.8140 0.0470 0.5806 0.037 Uiso 1 1 calc R . .
H1B H 0.8503 -0.0258 0.6349 0.037 Uiso 1 1 calc R . .
H1C H 0.8516 -0.0453 0.5709 0.037 Uiso 1 1 calc R . .
C2 C 0.9150(2) 0.1116(2) 0.56497(17) 0.0284(10) Uani 1 1 d . . .
H2A H 0.8986 0.0682 0.5298 0.034 Uiso 1 1 calc R . .
H2B H 0.9609 0.1314 0.5725 0.034 Uiso 1 1 calc R . .
C3 C 0.8703(2) 0.1996(2) 0.55228(16) 0.0254(9) Uani 1 1 d . . .
H3A H 0.8792 0.2426 0.5242 0.031 Uiso 1 1 calc R . .
H3B H 0.8232 0.1792 0.5327 0.031 Uiso 1 1 calc R . .
C4 C 0.9723(2) -0.0028(2) 0.64649(17) 0.0259(10) Uani 1 1 d . . .
H4A H 1.0125 0.0270 0.6454 0.031 Uiso 1 1 calc R . .
H4B H 0.9640 -0.0643 0.6244 0.031 Uiso 1 1 calc R . .
C5 C 0.9831(2) -0.0209(2) 0.71117(17) 0.0263(10) Uani 1 1 d . . .
H5A H 0.9487 -0.0659 0.7120 0.032 Uiso 1 1 calc R . .
H5B H 1.0271 -0.0510 0.7332 0.032 Uiso 1 1 calc R . .
C6 C 0.7715(2) 0.3703(3) 0.52268(18) 0.0390(12) Uani 1 1 d . . .
H6A H 0.7807 0.3444 0.4896 0.058 Uiso 1 1 calc R . .
H6B H 0.7543 0.4358 0.5130 0.058 Uiso 1 1 calc R . .
H6C H 0.7384 0.3300 0.5287 0.058 Uiso 1 1 calc R . .
C7 C 0.9092(2) 0.4564(3) 0.5812(2) 0.0508(15) Uani 1 1 d . . .
H7A H 0.9475 0.4671 0.6194 0.076 Uiso 1 1 calc R . .
H7B H 0.8868 0.5176 0.5659 0.076 Uiso 1 1 calc R . .
H7C H 0.9244 0.4290 0.5521 0.076 Uiso 1 1 calc R . .
C8 C 0.8300(2) 0.4233(3) 0.65372(19) 0.0479(14) Uani 1 1 d . . .
H8A H 0.8009 0.3792 0.6629 0.072 Uiso 1 1 calc R . .
H8B H 0.8075 0.4850 0.6406 0.072 Uiso 1 1 calc R . .
H8C H 0.8712 0.4328 0.6897 0.072 Uiso 1 1 calc R . .
C9 C 1.0008(3) -0.0635(3) 0.84069(19) 0.0496(14) Uani 1 1 d . . .
H9A H 0.9526 -0.0741 0.8228 0.074 Uiso 1 1 calc R . .
H9B H 1.0178 -0.0688 0.8844 0.074 Uiso 1 1 calc R . .
H9C H 1.0224 -0.1117 0.8256 0.074 Uiso 1 1 calc R . .
C10 C 1.1112(2) 0.0667(4) 0.8495(2) 0.0545(15) Uani 1 1 d . . .
H10A H 1.1269 0.0245 0.8261 0.082 Uiso 1 1 calc R . .
H10B H 1.1311 0.0469 0.8917 0.082 Uiso 1 1 calc R . .
H10C H 1.1240 0.1330 0.8462 0.082 Uiso 1 1 calc R . .
C11 C 0.9950(2) 0.1503(2) 0.86196(17) 0.0307(11) Uani 1 1 d . . .
H11A H 1.0094 0.2136 0.8545 0.046 Uiso 1 1 calc R . .
H11B H 1.0162 0.1361 0.9050 0.046 Uiso 1 1 calc R . .
H11C H 0.9466 0.1501 0.8485 0.046 Uiso 1 1 calc R . .
C12 C 1.0312(2) 0.2818(3) 0.63935(18) 0.0294(10) Uani 1 1 d . . .
H12 H 0.9914 0.3141 0.6147 0.035 Uiso 1 1 calc R . .
C13 C 1.0894(2) 0.3054(3) 0.63388(19) 0.0354(11) Uani 1 1 d . . .
H13 H 1.0891 0.3530 0.6060 0.042 Uiso 1 1 calc R . .
C14 C 1.1471(2) 0.2599(3) 0.6688(2) 0.0375(11) Uani 1 1 d . . .
H14 H 1.1874 0.2745 0.6653 0.045 Uiso 1 1 calc R . .
C15 C 1.1456(2) 0.1923(3) 0.70933(19) 0.0341(10) Uani 1 1 d . . .
H15 H 1.1852 0.1604 0.7348 0.041 Uiso 1 1 calc R . .
C16 C 1.0861(2) 0.1716(3) 0.71257(17) 0.0260(10) Uani 1 1 d . . .
H16 H 1.0858 0.1244 0.7405 0.031 Uiso 1 1 calc R . .
C17 C 0.7746(2) 0.1717(3) 0.65576(18) 0.0292(10) Uani 1 1 d . . .
H17 H 0.7733 0.2182 0.6269 0.035 Uiso 1 1 calc R . .
C18 C 0.7155(2) 0.1462(3) 0.6587(2) 0.0410(12) Uani 1 1 d . . .
H18 H 0.6750 0.1757 0.6330 0.049 Uiso 1 1 calc R . .
C19 C 0.7159(2) 0.0777(3) 0.6993(2) 0.0433(13) Uani 1 1 d . . .
H19 H 0.6757 0.0577 0.7013 0.052 Uiso 1 1 calc R . .
C20 C 0.7758(2) 0.0387(3) 0.7368(2) 0.0379(12) Uani 1 1 d . . .
H20 H 0.7778 -0.0080 0.7657 0.045 Uiso 1 1 calc R . .
C21 C 0.8334(2) 0.0680(3) 0.73210(18) 0.0313(11) Uani 1 1 d . . .
H21 H 0.8744 0.0406 0.7584 0.038 Uiso 1 1 calc R . .
C22 C 1.00770(19) 0.4172(2) 0.78750(16) 0.0208(9) Uani 1 1 d . . .
C23 C 1.06472(19) 0.3794(3) 0.78461(17) 0.0256(10) Uani 1 1 d . . .
H23 H 1.0693 0.3119 0.7825 0.031 Uiso 1 1 calc R . .
C24 C 1.1146(2) 0.4395(3) 0.78480(18) 0.0305(10) Uani 1 1 d . . .
H24 H 1.1527 0.4133 0.7815 0.037 Uiso 1 1 calc R . .
C25 C 1.1093(2) 0.5383(3) 0.78984(18) 0.0316(11) Uani 1 1 d . . .
H25 H 1.1435 0.5799 0.7901 0.038 Uiso 1 1 calc R . .
C26 C 1.0532(2) 0.5750(3) 0.79455(17) 0.0274(10) Uani 1 1 d . . .
H26 H 1.0498 0.6422 0.7991 0.033 Uiso 1 1 calc R . .
C27 C 1.00232(19) 0.5162(2) 0.79282(16) 0.0223(9) Uani 1 1 d . . .
H27 H 0.9638 0.5428 0.7952 0.027 Uiso 1 1 calc R . .
C28 C 0.91654(19) 0.3615(2) 0.81626(16) 0.0201(9) Uani 1 1 d . . .
C29 C 0.85576(18) 0.3143(3) 0.79755(17) 0.0233(9) Uani 1 1 d . . .
H29 H 0.8391 0.2801 0.7607 0.028 Uiso 1 1 calc R . .
C30 C 0.8193(2) 0.3166(3) 0.83176(18) 0.0310(10) Uani 1 1 d . . .
H30 H 0.7780 0.2837 0.8185 0.037 Uiso 1 1 calc R . .
C31 C 0.8426(2) 0.3666(3) 0.88522(19) 0.0331(11) Uani 1 1 d . . .
H31 H 0.8176 0.3682 0.9089 0.040 Uiso 1 1 calc R . .
C32 C 0.9024(2) 0.4141(3) 0.90380(18) 0.0307(11) Uani 1 1 d . . .
H32 H 0.9184 0.4487 0.9405 0.037 Uiso 1 1 calc R . .
C33 C 0.9394(2) 0.4125(2) 0.87051(17) 0.0245(10) Uani 1 1 d . . .
H33 H 0.9805 0.4459 0.8841 0.029 Uiso 1 1 calc R . .
B1 B 0.2648(2) 0.2484(3) 0.53149(18) 0.0157(10) Uani 1 1 d . . .
F1 F 0.31127(14) -0.1453(2) 0.47567(13) 0.0825(12) Uani 1 1 d . . .
F2 F 0.39591(14) -0.06169(17) 0.52166(16) 0.0702(10) Uani 1 1 d . . .
F3 F 0.36980(18) -0.17089(19) 0.56510(14) 0.0834(11) Uani 1 1 d . . .
F4 F 0.17876(19) -0.12911(18) 0.61784(17) 0.0971(14) Uani 1 1 d . . .
F5 F 0.12617(14) 0.0006(2) 0.59833(13) 0.0652(9) Uani 1 1 d . . .
F6 F 0.21305(14) -0.0096(2) 0.67651(11) 0.0631(9) Uani 1 1 d . . .
F7 F 0.3601(3) 0.5550(2) 0.4569(2) 0.145(2) Uani 1 1 d . . .
F8 F 0.33207(19) 0.4690(3) 0.38303(16) 0.144(2) Uani 1 1 d . . .
F9 F 0.43061(13) 0.50231(17) 0.43088(13) 0.0578(8) Uani 1 1 d . . .
F10 F 0.55969(14) 0.2481(2) 0.55634(16) 0.0817(12) Uani 1 1 d . . .
F11 F 0.50505(13) 0.12229(16) 0.55147(13) 0.0596(9) Uani 1 1 d . . .
F12 F 0.53256(13) 0.20965(19) 0.62665(11) 0.0614(9) Uani 1 1 d . . .
F13 F 0.15248(11) 0.18172(14) 0.29266(9) 0.0291(5) Uani 1 1 d . . .
F14 F 0.16018(13) 0.33486(15) 0.29289(10) 0.0417(7) Uani 1 1 d . . .
F15 F 0.06400(11) 0.26757(15) 0.25918(9) 0.0364(6) Uani 1 1 d . . .
F16 F -0.04388(13) 0.2931(3) 0.39375(12) 0.0806(11) Uani 1 1 d . . .
F17 F 0.01303(13) 0.3455(2) 0.47997(13) 0.0715(10) Uani 1 1 d . . .
F18 F 0.00009(17) 0.1984(2) 0.4661(2) 0.1037(14) Uani 1 1 d . . .
F19 F 0.41536(12) 0.26516(15) 0.75918(9) 0.0383(6) Uani 1 1 d . . .
F20 F 0.33028(12) 0.24542(15) 0.78016(10) 0.0408(7) Uani 1 1 d . . .
F21 F 0.38212(10) 0.38017(14) 0.79802(9) 0.0262(5) Uani 1 1 d . . .
F22 F 0.22613(15) 0.61857(16) 0.63151(16) 0.0771(11) Uani 1 1 d . . .
F23 F 0.14054(14) 0.54332(18) 0.57418(12) 0.0705(10) Uani 1 1 d . . .
F24 F 0.16841(16) 0.54491(19) 0.66706(13) 0.0710(10) Uani 1 1 d . . .
C41 C 0.26717(17) 0.1319(2) 0.54720(15) 0.0145(8) Uani 1 1 d . . .
C42 C 0.30214(17) 0.0645(2) 0.52955(15) 0.0168(8) Uani 1 1 d . . .
H42 H 0.3266 0.0857 0.5077 0.020 Uiso 1 1 calc R . .
C43 C 0.30270(18) -0.0331(2) 0.54276(15) 0.0171(9) Uani 1 1 d . . .
C44 C 0.26499(19) -0.0669(2) 0.57170(16) 0.0220(9) Uani 1 1 d . . .
H44 H 0.2651 -0.1331 0.5809 0.026 Uiso 1 1 calc R . .
C45 C 0.22708(19) -0.0024(3) 0.58708(16) 0.0221(9) Uani 1 1 d . . .
C46 C 0.22938(18) 0.0952(2) 0.57580(16) 0.0197(9) Uani 1 1 d . . .
H46 H 0.2041 0.1383 0.5882 0.024 Uiso 1 1 calc R . .
C47 C 0.3442(2) -0.1008(2) 0.52584(18) 0.0254(10) Uani 1 1 d . . .
C48 C 0.1866(2) -0.0362(3) 0.61944(19) 0.0311(11) Uani 1 1 d . . .
C49 C 0.32974(18) 0.2825(2) 0.52018(15) 0.0148(8) Uani 1 1 d . . .
C50 C 0.32736(18) 0.3623(2) 0.48397(15) 0.0174(9) Uani 1 1 d . . .
H50 H 0.2868 0.3966 0.4652 0.021 Uiso 1 1 calc R . .
C51 C 0.38245(19) 0.3925(2) 0.47485(16) 0.0183(9) Uani 1 1 d . . .
C52 C 0.44233(18) 0.3447(2) 0.50067(16) 0.0185(9) Uani 1 1 d . . .
H52 H 0.4794 0.3641 0.4930 0.022 Uiso 1 1 calc R . .
C53 C 0.44712(18) 0.2677(2) 0.53813(16) 0.0173(9) Uani 1 1 d . . .
C54 C 0.39215(18) 0.2394(2) 0.54815(15) 0.0164(9) Uani 1 1 d . . .
H54 H 0.3973 0.1882 0.5753 0.020 Uiso 1 1 calc R . .
C55 C 0.3763(2) 0.4791(3) 0.4364(2) 0.0334(11) Uani 1 1 d . . .
C56 C 0.5110(2) 0.2139(3) 0.56775(19) 0.0265(10) Uani 1 1 d . . .
C57 C 0.19389(18) 0.2618(2) 0.47245(15) 0.0155(9) Uani 1 1 d . . .
C58 C 0.18786(18) 0.2606(2) 0.41341(15) 0.0167(9) Uani 1 1 d . . .
H58 H 0.2270 0.2561 0.4064 0.020 Uiso 1 1 calc R . .
C59 C 0.12632(19) 0.2658(2) 0.36431(16) 0.0178(9) Uani 1 1 d . . .
C60 C 0.06800(19) 0.2728(2) 0.37216(16) 0.0213(9) Uani 1 1 d . . .
H60 H 0.0262 0.2776 0.3387 0.026 Uiso 1 1 calc R . .
C61 C 0.07217(19) 0.2724(2) 0.43024(17) 0.0206(9) Uani 1 1 d . . .
C62 C 0.13351(18) 0.2664(2) 0.47869(16) 0.0183(9) Uani 1 1 d . . .
H62 H 0.1347 0.2654 0.5180 0.022 Uiso 1 1 calc R . .
C63 C 0.1253(2) 0.2629(3) 0.30253(17) 0.0239(9) Uani 1 1 d . . .
C64 C 0.0108(2) 0.2777(3) 0.4415(2) 0.0358(11) Uani 1 1 d . . .
C65 C 0.26641(17) 0.3125(2) 0.58850(15) 0.0155(8) Uani 1 1 d . . .
C66 C 0.30983(17) 0.2879(2) 0.64691(15) 0.0154(8) Uani 1 1 d . . .
H66 H 0.3366 0.2322 0.6529 0.018 Uiso 1 1 calc R . .
C67 C 0.31557(18) 0.3415(2) 0.69656(16) 0.0173(9) Uani 1 1 d . . .
C68 C 0.27709(18) 0.4225(2) 0.69036(16) 0.0194(9) Uani 1 1 d . . .
H68 H 0.2800 0.4583 0.7244 0.023 Uiso 1 1 calc R . .
C69 C 0.23408(18) 0.4498(2) 0.63278(16) 0.0187(9) Uani 1 1 d . . .
C70 C 0.22910(18) 0.3969(2) 0.58309(16) 0.0185(9) Uani 1 1 d . . .
H70 H 0.1997 0.4181 0.5443 0.022 Uiso 1 1 calc R . .
C71 C 0.36013(19) 0.3078(3) 0.75855(16) 0.0224(9) Uani 1 1 d . . .
C72 C 0.1920(2) 0.5381(3) 0.62543(18) 0.0313(11) Uani 1 1 d . . .

loop_
_atom_site_aniso_label
_atom_site_aniso_U_11
_atom_site_aniso_U_22
_atom_site_aniso_U_33
_atom_site_aniso_U_23
_atom_site_aniso_U_13
_atom_site_aniso_U_12
Ta1 0.01566(9) 0.01372(7) 0.01992(8) -0.00045(7) 0.00461(6) -0.00041(8)
Si1 0.0344(8) 0.0187(6) 0.0252(6) 0.0025(5) 0.0030(5) 0.0043(5)
Si2 0.0295(8) 0.0246(6) 0.0235(6) 0.0037(5) 0.0075(5) 0.0096(5)
N1 0.022(2) 0.0164(15) 0.0225(18) 0.0002(13) 0.0035(15) 0.0020(15)
N2 0.029(2) 0.0160(16) 0.0211(18) 0.0011(13) 0.0034(15) -0.0025(15)
N3 0.0174(19) 0.0172(15) 0.0214(17) 0.0000(13) 0.0068(14) 0.0023(14)
N4 0.021(2) 0.0182(16) 0.0207(17) -0.0041(13) 0.0067(15) -0.0023(14)
N5 0.018(2) 0.0242(17) 0.0274(19) -0.0070(15) 0.0042(15) -0.0038(15)
N6 0.0092(18) 0.0181(15) 0.0226(17) 0.0097(13) 0.0000(13) -0.0009(13)
N7 0.020(2) 0.0159(15) 0.0272(19) -0.0059(14) 0.0071(15) -0.0040(14)
C1 0.023(3) 0.020(2) 0.027(2) -0.0041(17) 0.0061(18) -0.0038(18)
C2 0.033(3) 0.024(2) 0.023(2) -0.0050(17) 0.0066(19) -0.0042(19)
C3 0.026(2) 0.023(2) 0.023(2) 0.0016(17) 0.0060(17) -0.0005(18)
C4 0.028(3) 0.0172(19) 0.030(2) -0.0040(17) 0.0091(19) 0.0014(18)
C5 0.028(3) 0.0177(19) 0.030(2) 0.0023(17) 0.0087(19) 0.0059(18)
C6 0.041(3) 0.030(2) 0.037(3) 0.005(2) 0.006(2) 0.015(2)
C7 0.056(4) 0.017(2) 0.063(3) 0.016(2) 0.009(3) 0.001(2)
C8 0.064(4) 0.027(2) 0.037(3) -0.001(2) 0.006(2) 0.025(2)
C9 0.090(4) 0.028(2) 0.030(3) 0.007(2) 0.023(3) 0.016(3)
C10 0.033(3) 0.090(4) 0.029(3) -0.003(3) 0.001(2) 0.022(3)
C11 0.035(3) 0.028(2) 0.024(2) 0.0022(17) 0.007(2) 0.0079(19)
C12 0.030(3) 0.029(2) 0.026(2) 0.0001(18) 0.0084(19) -0.0040(19)
C13 0.032(3) 0.041(2) 0.035(2) -0.004(2) 0.016(2) -0.017(2)
C14 0.029(3) 0.040(3) 0.050(3) -0.011(2) 0.024(2) -0.015(2)
C15 0.025(3) 0.034(2) 0.043(3) -0.004(2) 0.013(2) -0.003(2)
C16 0.024(3) 0.024(2) 0.029(2) -0.0044(17) 0.0100(19) -0.0030(19)
C17 0.021(3) 0.031(2) 0.032(2) -0.0105(18) 0.0074(19) -0.001(2)
C18 0.016(3) 0.054(3) 0.047(3) -0.013(2) 0.007(2) -0.004(2)
C19 0.030(3) 0.063(3) 0.047(3) -0.026(3) 0.026(2) -0.023(3)
C20 0.036(3) 0.044(3) 0.037(3) -0.008(2) 0.018(2) -0.018(2)
C21 0.029(3) 0.032(2) 0.030(2) -0.0037(19) 0.009(2) -0.009(2)
C22 0.014(2) 0.025(2) 0.018(2) -0.0032(16) 0.0015(16) -0.0042(18)
C23 0.021(3) 0.025(2) 0.028(2) -0.0085(17) 0.0067(18) -0.0033(19)
C24 0.017(3) 0.035(2) 0.038(3) -0.0121(19) 0.0103(19) -0.004(2)
C25 0.027(3) 0.029(2) 0.034(3) -0.0074(18) 0.008(2) -0.011(2)
C26 0.028(3) 0.019(2) 0.033(3) -0.0002(17) 0.011(2) -0.0045(19)
C27 0.021(2) 0.0180(19) 0.027(2) -0.0032(16) 0.0098(18) -0.0008(18)
C28 0.020(2) 0.0163(18) 0.022(2) 0.0001(16) 0.0062(17) 0.0037(17)
C29 0.020(2) 0.0221(18) 0.028(2) -0.0057(18) 0.0100(17) 0.000(2)
C30 0.024(3) 0.027(2) 0.042(3) -0.005(2) 0.015(2) -0.003(2)
C31 0.042(3) 0.031(2) 0.034(3) -0.002(2) 0.024(2) -0.006(2)
C32 0.040(3) 0.030(2) 0.022(2) -0.0021(17) 0.012(2) 0.001(2)
C33 0.023(3) 0.022(2) 0.023(2) -0.0021(16) 0.0044(18) -0.0028(18)
B1 0.014(3) 0.014(2) 0.016(2) 0.0005(16) 0.0036(18) 0.0014(18)
F1 0.0361(19) 0.115(2) 0.075(2) -0.0729(19) 0.0012(16) 0.0170(17)
F2 0.055(2) 0.0316(14) 0.154(3) -0.0136(17) 0.072(2) -0.0029(14)
F3 0.135(3) 0.069(2) 0.071(2) 0.0375(17) 0.067(2) 0.075(2)
F4 0.178(4) 0.0286(15) 0.171(4) -0.0112(18) 0.159(3) -0.0243(19)
F5 0.0357(19) 0.102(2) 0.066(2) 0.0275(17) 0.0289(15) -0.0058(17)
F6 0.060(2) 0.108(2) 0.0284(16) -0.0030(15) 0.0255(14) -0.0312(18)
F7 0.290(6) 0.0363(18) 0.238(5) 0.070(2) 0.239(5) 0.072(3)
F8 0.108(3) 0.144(3) 0.089(3) 0.095(3) -0.051(2) -0.085(3)
F9 0.0402(19) 0.0488(16) 0.096(2) 0.0408(15) 0.0394(17) 0.0075(14)
F10 0.0235(18) 0.087(2) 0.142(3) 0.074(2) 0.0422(19) 0.0252(16)
F11 0.0402(18) 0.0397(15) 0.075(2) -0.0134(14) -0.0010(15) 0.0194(13)
F12 0.0464(19) 0.090(2) 0.0312(16) 0.0002(14) -0.0013(13) 0.0382(16)
F13 0.0328(14) 0.0300(11) 0.0239(12) -0.0021(10) 0.0110(10) 0.0062(11)
F14 0.0617(19) 0.0369(14) 0.0287(14) -0.0006(10) 0.0209(13) -0.0207(13)
F15 0.0294(16) 0.0494(14) 0.0180(12) 0.0006(10) -0.0028(11) 0.0104(12)
F16 0.0158(16) 0.183(3) 0.0343(16) -0.0184(19) 0.0015(12) 0.0155(19)
F17 0.0296(18) 0.124(3) 0.065(2) -0.0504(19) 0.0237(15) -0.0104(16)
F18 0.065(3) 0.088(2) 0.198(4) 0.049(3) 0.095(3) 0.012(2)
F19 0.0326(16) 0.0472(14) 0.0227(13) -0.0056(11) -0.0012(11) 0.0224(12)
F20 0.0452(18) 0.0401(13) 0.0249(13) 0.0121(11) 0.0022(12) -0.0142(13)
F21 0.0237(14) 0.0316(12) 0.0186(12) -0.0076(9) 0.0040(10) -0.0008(10)
F22 0.057(2) 0.0207(14) 0.153(3) 0.0010(16) 0.043(2) 0.0090(14)
F23 0.061(2) 0.0647(18) 0.0507(19) -0.0171(14) -0.0127(15) 0.0480(16)
F24 0.102(3) 0.0669(19) 0.069(2) 0.0206(16) 0.060(2) 0.0585(18)
C41 0.008(2) 0.0182(18) 0.0107(19) 0.0008(14) -0.0029(15) -0.0006(16)
C42 0.016(2) 0.0189(19) 0.0130(19) -0.0006(15) 0.0031(16) -0.0018(17)
C43 0.013(2) 0.0152(18) 0.018(2) -0.0031(15) 0.0016(16) -0.0028(16)
C44 0.025(3) 0.0137(18) 0.021(2) -0.0007(15) 0.0030(18) -0.0052(18)
C45 0.024(3) 0.025(2) 0.017(2) 0.0005(16) 0.0076(17) -0.0072(18)
C46 0.018(2) 0.0190(19) 0.020(2) -0.0048(15) 0.0058(17) -0.0024(17)
C47 0.027(3) 0.0164(19) 0.032(2) -0.0012(17) 0.011(2) -0.0045(19)
C48 0.039(3) 0.024(2) 0.034(3) 0.0007(19) 0.019(2) -0.001(2)
C49 0.013(2) 0.0150(17) 0.0147(19) -0.0054(14) 0.0045(16) -0.0024(15)
C50 0.014(2) 0.0154(18) 0.018(2) -0.0034(15) 0.0020(16) -0.0001(16)
C51 0.017(2) 0.0160(18) 0.018(2) -0.0034(15) 0.0035(16) -0.0042(17)
C52 0.013(2) 0.0210(19) 0.021(2) -0.0043(15) 0.0064(16) -0.0061(16)
C53 0.011(2) 0.0175(18) 0.020(2) -0.0049(16) 0.0033(16) -0.0018(16)
C54 0.019(2) 0.0137(18) 0.0136(19) -0.0040(14) 0.0035(16) -0.0018(16)
C55 0.028(3) 0.028(2) 0.040(3) 0.010(2) 0.010(2) -0.004(2)
C56 0.016(3) 0.025(2) 0.036(3) 0.0013(18) 0.0086(19) -0.0008(18)
C57 0.017(2) 0.0085(17) 0.018(2) -0.0020(14) 0.0046(17) -0.0046(16)
C58 0.014(2) 0.0100(17) 0.024(2) -0.0011(15) 0.0057(17) -0.0012(16)
C59 0.020(2) 0.0098(17) 0.017(2) -0.0001(15) 0.0019(17) 0.0000(17)
C60 0.018(2) 0.0152(18) 0.019(2) 0.0009(15) -0.0036(17) 0.0008(17)
C61 0.013(2) 0.0174(18) 0.028(2) -0.0039(16) 0.0041(17) -0.0015(17)
C62 0.017(2) 0.0158(18) 0.019(2) -0.0016(15) 0.0047(17) -0.0030(17)
C63 0.021(3) 0.024(2) 0.022(2) 0.0035(17) 0.0033(18) 0.0001(19)
C64 0.022(3) 0.046(3) 0.034(3) -0.006(2) 0.007(2) -0.003(2)
C65 0.011(2) 0.0150(16) 0.0202(19) -0.0008(16) 0.0060(15) -0.0030(17)
C66 0.011(2) 0.0121(18) 0.022(2) -0.0019(14) 0.0064(16) -0.0003(15)
C67 0.009(2) 0.0190(19) 0.020(2) -0.0001(15) 0.0030(16) -0.0016(15)
C68 0.017(2) 0.0188(19) 0.022(2) -0.0038(16) 0.0074(17) -0.0017(17)
C69 0.015(2) 0.0170(18) 0.025(2) -0.0006(16) 0.0085(17) 0.0000(16)
C70 0.017(2) 0.0170(18) 0.018(2) 0.0005(15) 0.0040(17) -0.0027(17)
C71 0.019(2) 0.0230(19) 0.023(2) -0.0025(18) 0.0063(17) 0.000(2)
C72 0.036(3) 0.026(2) 0.028(2) -0.0012(18) 0.009(2) 0.011(2)

loop_
_atom_type_symbol
_atom_type_description
_atom_type_scat_dispersion_real
_atom_type_scat_dispersion_imag
_atom_type_scat_source
C C 0.0033 0.0016 'International Tables Vol C Tables 4.2.6.8 and 6.1.1.4'
H H 0.0000 0.0000 'International Tables Vol C Tables 4.2.6.8 and 6.1.1.4'
B B 0.0013 0.0007 'International Tables Vol C Tables 4.2.6.8 and 6.1.1.4'
N N 0.0061 0.0033 'International Tables Vol C Tables 4.2.6.8 and 6.1.1.4'
F F 0.0171 0.0103 'International Tables Vol C Tables 4.2.6.8 and 6.1.1.4'
Si Si 0.0817 0.0704 'International Tables Vol C Tables 4.2.6.8 and 6.1.1.4'
Ta Ta -0.7052 6.5227 'International Tables Vol C Tables 4.2.6.8 and 6.1.1.4'

loop_
_geom_angle_atom_site_label_1
_geom_angle_atom_site_label_2
_geom_angle_atom_site_label_3
_geom_angle
_geom_angle_site_symmetry_1
_geom_angle_site_symmetry_3
_geom_angle_publ_flag
N6 Ta1 N3 103.59(12) . . yes
N6 Ta1 N2 103.04(12) . . yes
N3 Ta1 N2 153.07(12) . . yes
N6 Ta1 N5 94.55(12) . . yes
N3 Ta1 N5 89.82(12) . . yes
N2 Ta1 N5 92.01(12) . . yes
N6 Ta1 N4 94.70(12) . . yes
N3 Ta1 N4 86.43(11) . . yes
N2 Ta1 N4 87.49(12) . . yes
N5 Ta1 N4 170.61(10) . . yes
N6 Ta1 N1 179.25(13) . . yes
N3 Ta1 N1 76.74(10) . . yes
N2 Ta1 N1 76.59(11) . . yes
N5 Ta1 N1 86.12(11) . . yes
N4 Ta1 N1 84.64(10) . . yes
N2 Si1 C8 112.99(17) . . ?
N2 Si1 C6 108.76(16) . . ?
C8 Si1 C6 107.7(2) . . ?
N2 Si1 C7 112.67(19) . . ?
C8 Si1 C7 106.6(2) . . ?
C6 Si1 C7 107.9(2) . . ?
N3 Si2 C11 114.06(16) . . ?
N3 Si2 C10 112.61(19) . . ?
C11 Si2 C10 105.3(2) . . ?
N3 Si2 C9 108.49(17) . . ?
C11 Si2 C9 110.1(2) . . ?
C10 Si2 C9 106.0(2) . . ?
C4 N1 C2 113.1(3) . . ?
C4 N1 C1 109.3(3) . . ?
C2 N1 C1 108.8(3) . . ?
C4 N1 Ta1 104.9(2) . . ?
C2 N1 Ta1 104.2(2) . . ?
C1 N1 Ta1 116.7(2) . . ?
C3 N2 Si1 111.6(2) . . ?
C3 N2 Ta1 118.6(2) . . ?
Si1 N2 Ta1 129.82(17) . . ?
C5 N3 Si2 110.6(2) . . ?
C5 N3 Ta1 118.6(2) . . ?
Si2 N3 Ta1 130.77(15) . . ?
C16 N4 C12 116.4(4) . . ?
C16 N4 Ta1 122.3(3) . . ?
C12 N4 Ta1 121.2(3) . . ?
C17 N5 C21 116.4(4) . . ?
C17 N5 Ta1 122.2(3) . . ?
C21 N5 Ta1 121.3(3) . . ?
N7 N6 Ta1 177.6(3) . . ?
N6 N7 C28 119.6(3) . . ?
N6 N7 C22 115.4(3) . . ?
C28 N7 C22 125.0(3) . . ?
N1 C2 C3 109.0(3) . . ?
N2 C3 C2 111.6(3) . . ?
N1 C4 C5 109.2(3) . . ?
N3 C5 C4 110.8(3) . . ?
N4 C12 C13 123.0(4) . . ?
C14 C13 C12 119.5(4) . . ?
C13 C14 C15 118.4(4) . . ?
C16 C15 C14 119.4(4) . . ?
N4 C16 C15 123.3(4) . . ?
N5 C17 C18 123.4(4) . . ?
C19 C18 C17 119.4(4) . . ?
C20 C19 C18 118.3(4) . . ?
C19 C20 C21 119.5(4) . . ?
N5 C21 C20 123.0(4) . . ?
C23 C22 C27 119.5(4) . . ?
C23 C22 N7 119.2(3) . . ?
C27 C22 N7 121.2(4) . . ?
C24 C23 C22 120.4(4) . . ?
C23 C24 C25 120.2(4) . . ?
C26 C25 C24 118.9(4) . . ?
C27 C26 C25 121.5(4) . . ?
C26 C27 C22 119.5(4) . . ?
C29 C28 C33 118.2(4) . . ?
C29 C28 N7 120.2(3) . . ?
C33 C28 N7 121.5(4) . . ?
C30 C29 C28 120.9(4) . . ?
C29 C30 C31 120.3(4) . . ?
C32 C31 C30 119.2(4) . . ?
C33 C32 C31 121.4(4) . . ?
C32 C33 C28 120.0(4) . . ?
C49 B1 C65 105.7(3) . . ?
C49 B1 C57 113.6(3) . . ?
C65 B1 C57 111.4(3) . . ?
C49 B1 C41 112.0(3) . . ?
C65 B1 C41 110.3(3) . . ?
C57 B1 C41 104.0(3) . . ?
C46 C41 C42 115.6(3) . . ?
C46 C41 B1 120.5(3) . . ?
C42 C41 B1 123.8(3) . . ?
C41 C42 C43 122.6(4) . . ?
C44 C43 C42 120.1(4) . . ?
C44 C43 C47 119.8(3) . . ?
C42 C43 C47 120.1(3) . . ?
C43 C44 C45 118.6(3) . . ?
C44 C45 C46 120.4(4) . . ?
C44 C45 C48 120.0(3) . . ?
C46 C45 C48 119.5(4) . . ?
C41 C46 C45 122.6(4) . . ?
F1 C47 F2 107.0(4) . . ?
F1 C47 F3 103.9(3) . . ?
F2 C47 F3 103.9(4) . . ?
F1 C47 C43 113.4(3) . . ?
F2 C47 C43 114.5(3) . . ?
F3 C47 C43 113.2(4) . . ?
F4 C48 F5 105.9(4) . . ?
F4 C48 F6 107.8(4) . . ?
F5 C48 F6 103.8(4) . . ?
F4 C48 C45 113.5(4) . . ?
F5 C48 C45 113.5(3) . . ?
F6 C48 C45 111.7(4) . . ?
C54 C49 C50 115.0(3) . . ?
C54 C49 B1 123.2(3) . . ?
C50 C49 B1 121.8(3) . . ?
C51 C50 C49 122.1(3) . . ?
C52 C51 C50 121.2(3) . . ?
C52 C51 C55 119.8(4) . . ?
C50 C51 C55 119.0(3) . . ?
C51 C52 C53 118.3(4) . . ?
C52 C53 C54 120.1(3) . . ?
C52 C53 C56 120.6(3) . . ?
C54 C53 C56 119.3(3) . . ?
C53 C54 C49 123.2(3) . . ?
F8 C55 F7 105.7(4) . . ?
F8 C55 F9 105.7(4) . . ?
F7 C55 F9 104.6(4) . . ?
F8 C55 C51 112.7(3) . . ?
F7 C55 C51 112.8(4) . . ?
F9 C55 C51 114.6(4) . . ?
F10 C56 F12 106.9(4) . . ?
F10 C56 F11 105.9(4) . . ?
F12 C56 F11 103.3(3) . . ?
F10 C56 C53 114.1(3) . . ?
F12 C56 C53 113.4(3) . . ?
F11 C56 C53 112.4(3) . . ?
C58 C57 C62 115.0(3) . . ?
C58 C57 B1 124.0(3) . . ?
C62 C57 B1 120.8(3) . . ?
C57 C58 C59 122.3(4) . . ?
C60 C59 C58 121.1(4) . . ?
C60 C59 C63 120.9(3) . . ?
C58 C59 C63 118.0(4) . . ?
C59 C60 C61 118.0(3) . . ?
C60 C61 C62 120.4(4) . . ?
C60 C61 C64 120.5(4) . . ?
C62 C61 C64 119.1(4) . . ?
C61 C62 C57 123.1(4) . . ?
F15 C63 F14 106.9(3) . . ?
F15 C63 F13 106.2(3) . . ?
F14 C63 F13 105.5(3) . . ?
F15 C63 C59 112.8(3) . . ?
F14 C63 C59 112.5(3) . . ?
F13 C63 C59 112.3(3) . . ?
F16 C64 F17 105.6(4) . . ?
F16 C64 F18 105.7(4) . . ?
F17 C64 F18 103.6(4) . . ?
F16 C64 C61 114.7(4) . . ?
F17 C64 C61 113.4(3) . . ?
F18 C64 C61 112.8(4) . . ?
C66 C65 C70 115.4(3) . . ?
C66 C65 B1 120.0(3) . . ?
C70 C65 B1 124.5(3) . . ?
C67 C66 C65 122.7(3) . . ?
C68 C67 C66 120.9(3) . . ?
C68 C67 C71 118.9(3) . . ?
C66 C67 C71 120.1(3) . . ?
C67 C68 C69 117.9(3) . . ?
C70 C69 C68 121.2(3) . . ?
C70 C69 C72 120.5(3) . . ?
C68 C69 C72 118.4(3) . . ?
C69 C70 C65 121.9(3) . . ?
F20 C71 F21 107.4(3) . . ?
F20 C71 F19 107.5(3) . . ?
F21 C71 F19 105.4(3) . . ?
F20 C71 C67 112.4(3) . . ?
F21 C71 C67 112.6(3) . . ?
F19 C71 C67 111.2(3) . . ?
F23 C72 F22 106.9(3) . . ?
F23 C72 F24 105.8(4) . . ?
F22 C72 F24 103.8(3) . . ?
F23 C72 C69 114.2(3) . . ?
F22 C72 C69 112.7(4) . . ?
F24 C72 C69 112.6(3) . . ?

loop_
_geom_bond_atom_site_label_1
_geom_bond_atom_site_label_2
_geom_bond_distance
_geom_bond_site_symmetry_2
_geom_bond_publ_flag
Ta1 N6 1.762(3) . yes
Ta1 N3 2.047(3) . yes
Ta1 N2 2.055(3) . yes
Ta1 N5 2.280(3) . yes
Ta1 N4 2.314(3) . yes
Ta1 N1 2.379(3) . yes
Si1 N2 1.771(3) . ?
Si1 C8 1.862(5) . ?
Si1 C6 1.869(4) . ?
Si1 C7 1.871(5) . ?
Si2 N3 1.768(3) . ?
Si2 C11 1.844(4) . ?
Si2 C10 1.860(5) . ?
Si2 C9 1.862(4) . ?
N1 C4 1.469(4) . ?
N1 C2 1.477(5) . ?
N1 C1 1.492(4) . ?
N2 C3 1.490(4) . ?
N3 C5 1.500(4) . ?
N4 C16 1.345(5) . ?
N4 C12 1.351(5) . ?
N5 C17 1.343(5) . ?
N5 C21 1.357(5) . ?
N6 N7 1.402(4) . ?
N7 C28 1.408(5) . ?
N7 C22 1.424(5) . ?
C2 C3 1.524(5) . ?
C4 C5 1.521(5) . ?
C12 C13 1.386(6) . ?
C13 C14 1.362(6) . ?
C14 C15 1.378(6) . ?
C15 C16 1.378(6) . ?
C17 C18 1.383(6) . ?
C18 C19 1.374(6) . ?
C19 C20 1.374(6) . ?
C20 C21 1.382(6) . ?
C22 C23 1.392(5) . ?
C22 C27 1.396(5) . ?
C23 C24 1.383(5) . ?
C24 C25 1.393(5) . ?
C25 C26 1.387(6) . ?
C26 C27 1.377(5) . ?
C28 C29 1.391(5) . ?
C28 C33 1.403(5) . ?
C29 C30 1.379(5) . ?
C30 C31 1.380(5) . ?
C31 C32 1.376(5) . ?
C32 C33 1.370(6) . ?
B1 C49 1.639(6) . ?
B1 C65 1.644(5) . ?
B1 C57 1.645(5) . ?
B1 C41 1.665(5) . ?
F1 C47 1.297(4) . ?
F2 C47 1.306(5) . ?
F3 C47 1.322(4) . ?
F4 C48 1.305(4) . ?
F5 C48 1.320(5) . ?
F6 C48 1.325(5) . ?
F7 C55 1.283(5) . ?
F8 C55 1.276(5) . ?
F9 C55 1.301(5) . ?
F10 C56 1.307(5) . ?
F11 C56 1.329(4) . ?
F12 C56 1.319(5) . ?
F13 C63 1.347(4) . ?
F14 C63 1.343(4) . ?
F15 C63 1.333(4) . ?
F16 C64 1.307(5) . ?
F17 C64 1.320(5) . ?
F18 C64 1.326(5) . ?
F19 C71 1.351(4) . ?
F20 C71 1.325(4) . ?
F21 C71 1.341(4) . ?
F22 C72 1.324(5) . ?
F23 C72 1.302(4) . ?
F24 C72 1.325(5) . ?
C41 C46 1.388(5) . ?
C41 C42 1.392(5) . ?
C42 C43 1.398(4) . ?
C43 C44 1.378(5) . ?
C43 C47 1.488(5) . ?
C44 C45 1.381(5) . ?
C45 C46 1.393(5) . ?
C45 C48 1.492(6) . ?
C49 C54 1.397(5) . ?
C49 C50 1.409(5) . ?
C50 C51 1.388(5) . ?
C51 C52 1.378(5) . ?
C51 C55 1.502(5) . ?
C52 C53 1.388(5) . ?
C53 C54 1.390(5) . ?
C53 C56 1.493(5) . ?
C57 C58 1.394(5) . ?
C57 C62 1.403(5) . ?
C58 C59 1.396(5) . ?
C59 C60 1.381(5) . ?
C59 C63 1.502(5) . ?
C60 C61 1.385(5) . ?
C61 C62 1.387(5) . ?
C61 C64 1.490(6) . ?
C65 C66 1.396(5) . ?
C65 C70 1.410(5) . ?
C66 C67 1.386(5) . ?
C67 C68 1.384(5) . ?
C67 C71 1.503(5) . ?
C68 C69 1.388(5) . ?
C69 C70 1.387(5) . ?
C69 C72 1.507(5) . ?
